data_4062709
_journal_name_full Organometallics
_journal_paper_doi 10.1021/om0495372
_journal_year 2004
_chemical_formula_sum 'C39 H57 K2 O3 P3 Sn2'
_chemical_formula_weight 982.34
_space_group_IT_number 14
_symmetry_cell_setting monoclinic
_symmetry_space_group_name_Hall '-P 2yn'
_symmetry_space_group_name_H-M 'P 1 21/n 1'
_cell_angle_alpha 90.00
_cell_angle_beta 96.8740(10)
_cell_angle_gamma 90.00
_cell_formula_units_Z 8
_cell_length_a 12.5487(2)
_cell_length_b 23.4701(4)
_cell_length_c 30.4697(6)
_cell_measurement_temperature 180(2)
_cell_volume 8909.4(3)
_diffrn_ambient_temperature 180(2)
_exptl_crystal_density_diffrn 1.465
_cod_depositor_comments
;
The following automatic conversions were performed:
'_symmetry_cell_setting' value 'Monoclinic' changed to 'monoclinic'
according to '/home/saulius/struct/CIF-dictionaries/cif_core.dic'
dictionary named 'cif_core.dic' version 2.4.1 from 2010-06-29.

Automatic conversion script
Id: cif_fix_enum 1527 2010-12-29 10:47:43Z saulius 
;
_cod_original_sg_symbol_H-M 'P 21/n'
_cod_database_code 4062709

loop_
_symmetry_equiv_pos_as_xyz
'x, y, z'
'-x+1/2, y+1/2, -z+1/2'
'-x, -y, -z'
'x-1/2, -y-1/2, z-1/2'

loop_
_atom_site_label
_atom_site_type_symbol
_atom_site_fract_x
_atom_site_fract_y
_atom_site_fract_z
_atom_site_U_iso_or_equiv
_atom_site_adp_type
_atom_site_occupancy
_atom_site_symmetry_multiplicity
_atom_site_calc_flag
_atom_site_refinement_flags
_atom_site_disorder_assembly
_atom_site_disorder_group
Sn1 Sn -0.17472(6) -0.12408(3) 0.37458(2) 0.0458(2) Uani 1 1 d . A .
Sn1' Sn 0.14854(6) -0.07720(3) 0.28928(3) 0.0453(2) Uani 1 1 d . . .
Sn2 Sn -0.24476(6) -0.24766(4) 0.42008(3) 0.0519(2) Uani 1 1 d . A .
Sn2' Sn 0.22078(6) -0.11242(3) 0.18922(3) 0.0473(2) Uani 1 1 d . . .
K1 K -0.01713(17) -0.21483(10) 0.29104(8) 0.0468(6) Uani 1 1 d . A .
K1' K 0.49036(19) -0.09471(11) 0.33734(8) 0.0532(7) Uani 1 1 d . . .
K2 K -0.0543(2) -0.20615(12) 0.52244(8) 0.0580(7) Uani 1 1 d . . .
K2' K 0.0362(2) 0.03986(11) 0.16459(10) 0.0684(8) Uani 1 1 d . . .
P1 P -0.3236(2) -0.20059(13) 0.34528(10) 0.0477(8) Uani 1 1 d . . .
P1' P 0.2881(2) -0.15388(13) 0.26778(10) 0.0455(8) Uani 1 1 d . . .
P2 P -0.0632(2) -0.21799(13) 0.39155(10) 0.0472(8) Uani 1 1 d . . .
P2' P 0.0327(2) -0.12053(13) 0.21882(10) 0.0459(8) Uani 1 1 d . . .
P3 P -0.2406(2) -0.14146(13) 0.45139(10) 0.0484(8) Uani 1 1 d . A .
P3' P 0.2333(2) -0.01362(13) 0.23188(10) 0.0446(8) Uani 1 1 d . . .
O1' O 0.0051(7) 0.1293(4) 0.2143(4) 0.080(3) Uani 1 1 d D B .
C2P C -0.0126(11) 0.1212(5) 0.2584(5) 0.089(5) Uani 1 1 d D . .
H2P1 H 0.0244 0.0862 0.2704 0.107 Uiso 1 1 calc R B .
H2P2 H -0.0903 0.1169 0.2605 0.107 Uiso 1 1 calc R . .
C3P C 0.0306(13) 0.1721(6) 0.2841(4) 0.107(5) Uani 1 1 d D B .
H3P1 H -0.0133 0.1811 0.3081 0.129 Uiso 1 1 calc R . .
H3P2 H 0.1059 0.1659 0.2971 0.129 Uiso 1 1 calc R . .
C4P C 0.0234(10) 0.2169(5) 0.2514(6) 0.093(5) Uani 1 1 d D . .
H4P1 H -0.0477 0.2357 0.2488 0.112 Uiso 1 1 calc R B .
H4P2 H 0.0801 0.2459 0.2587 0.112 Uiso 1 1 calc R . .
C5P C 0.0391(12) 0.1861(6) 0.2103(5) 0.090(5) Uani 1 1 d D B .
H5P1 H 0.1158 0.1871 0.2056 0.108 Uiso 1 1 calc R . .
H5P2 H -0.0032 0.2046 0.1846 0.108 Uiso 1 1 calc R . .
O1 O 0.0174(8) -0.1120(5) 0.5630(3) 0.097(3) Uani 1 1 d D A .
C2S C -0.0372(13) -0.0590(7) 0.5570(5) 0.116(6) Uani 1 1 d D . .
H2S1 H 0.0037 -0.0320 0.5405 0.139 Uiso 1 1 calc R A .
H2S2 H -0.1095 -0.0643 0.5405 0.139 Uiso 1 1 calc R . .
C3S C -0.0451(14) -0.0378(7) 0.6017(7) 0.142(8) Uani 1 1 d D A .
H3S1 H -0.0411 0.0043 0.6024 0.170 Uiso 1 1 calc R . .
H3S2 H -0.1138 -0.0498 0.6117 0.170 Uiso 1 1 calc R . .
C4S C 0.0422(15) -0.0617(8) 0.6288(4) 0.127(6) Uani 1 1 d D . .
H4S1 H 0.0184 -0.0774 0.6562 0.152 Uiso 1 1 calc R A .
H4S2 H 0.0980 -0.0325 0.6370 0.152 Uiso 1 1 calc R . .
C5S C 0.0843(11) -0.1071(6) 0.6027(5) 0.098(5) Uani 1 1 d D A .
H5S1 H 0.1582 -0.0978 0.5968 0.118 Uiso 1 1 calc R . .
H5S2 H 0.0861 -0.1436 0.6191 0.118 Uiso 1 1 calc R . .
O2' O -0.0004(13) 0.1096(7) 0.0978(4) 0.164(6) Uani 1 1 d D B .
C2Q C -0.0604(15) 0.0996(9) 0.0575(7) 0.148(8) Uani 1 1 d D . .
H2Q1 H -0.1350 0.1129 0.0580 0.178 Uiso 1 1 calc R B .
H2Q2 H -0.0618 0.0584 0.0506 0.178 Uiso 1 1 calc R . .
C3Q C -0.009(2) 0.1312(13) 0.0240(5) 0.233(16) Uani 1 1 d D B .
H3Q1 H 0.0145 0.1050 0.0017 0.279 Uiso 1 1 calc R . .
H3Q2 H -0.0592 0.1595 0.0089 0.279 Uiso 1 1 calc R . .
C4Q C 0.0811(17) 0.1590(8) 0.0479(9) 0.164(10) Uani 1 1 d D . .
H4Q1 H 0.0881 0.1984 0.0372 0.197 Uiso 1 1 calc R B .
H4Q2 H 0.1482 0.1380 0.0447 0.197 Uiso 1 1 calc R . .
C5Q C 0.0591(16) 0.1588(9) 0.0941(7) 0.154(8) Uani 1 1 d D B .
H5Q1 H 0.1266 0.1578 0.1145 0.184 Uiso 1 1 calc R . .
H5Q2 H 0.0175 0.1930 0.1007 0.184 Uiso 1 1 calc R . .
O2 O 0.0274(11) -0.2855(5) 0.5811(4) 0.135(5) Uani 0.620(18) 1 d PD A 1
C2T C 0.088(2) -0.3367(10) 0.5847(7) 0.117(8) Uiso 0.620(18) 1 d PD A 1
H2T1 H 0.0606 -0.3632 0.5607 0.140 Uiso 0.620(18) 1 calc PR A 1
H2T2 H 0.1642 -0.3285 0.5821 0.140 Uiso 0.620(18) 1 calc PR A 1
C3T C 0.078(2) -0.3630(9) 0.6279(8) 0.098(7) Uiso 0.620(18) 1 d PD A 1
H3T1 H 0.1494 -0.3681 0.6452 0.117 Uiso 0.620(18) 1 calc PR A 1
H3T2 H 0.0417 -0.4004 0.6243 0.117 Uiso 0.620(18) 1 calc PR A 1
C4T C 0.0142(14) -0.3225(8) 0.6488(5) 0.127(7) Uani 0.620(18) 1 d PD A 1
H4T1 H 0.0374 -0.3200 0.6810 0.152 Uiso 0.620(18) 1 calc PR A 1
H4T2 H -0.0630 -0.3325 0.6440 0.152 Uiso 0.620(18) 1 calc PR A 1
C5T C 0.036(4) -0.2685(8) 0.6258(6) 0.126(9) Uiso 0.620(18) 1 d PD A 1
H5T1 H -0.0169 -0.2388 0.6306 0.151 Uiso 0.620(18) 1 calc PR A 1
H5T2 H 0.1094 -0.2541 0.6360 0.151 Uiso 0.620(18) 1 calc PR A 1
O22 O 0.0274(11) -0.2855(5) 0.5811(4) 0.135(5) Uani 0.380(18) 1 d P A 2
C2T1 C -0.009(4) -0.347(2) 0.5740(16) 0.117(8) Uiso 0.380(18) 1 d P A 2
H2T3 H 0.0269 -0.3646 0.5501 0.140 Uiso 0.380(18) 1 calc PR A 2
H2T4 H -0.0876 -0.3485 0.5653 0.140 Uiso 0.380(18) 1 calc PR A 2
C3T1 C 0.016(4) -0.3747(18) 0.6111(15) 0.098(7) Uiso 0.380(18) 1 d P A 2
H3T3 H 0.0884 -0.3922 0.6124 0.117 Uiso 0.380(18) 1 calc PR A 2
H3T4 H -0.0370 -0.4047 0.6153 0.117 Uiso 0.380(18) 1 calc PR A 2
C4T1 C 0.0142(14) -0.3225(8) 0.6488(5) 0.127(7) Uani 0.380(18) 1 d P A 2
H4T3 H -0.0514 -0.3244 0.6639 0.152 Uiso 0.380(18) 1 calc PR A 2
H4T4 H 0.0782 -0.3240 0.6712 0.152 Uiso 0.380(18) 1 calc PR A 2
C5T1 C 0.015(7) -0.277(2) 0.6239(18) 0.126(9) Uiso 0.380(18) 1 d P A 2
H5T3 H 0.0732 -0.2515 0.6369 0.151 Uiso 0.380(18) 1 calc PR A 2
H5T4 H -0.0538 -0.2563 0.6250 0.151 Uiso 0.380(18) 1 calc PR A 2
O3' O 0.1537(16) 0.0074(9) 0.0924(6) 0.205(7) Uani 0.71(4) 1 d PD B 1
C2R C 0.156(3) -0.0361(18) 0.0599(15) 0.25(2) Uiso 0.71(4) 1 d PD B 1
H2R1 H 0.1239 -0.0711 0.0706 0.299 Uiso 0.71(4) 1 calc PR B 1
H2R2 H 0.1118 -0.0239 0.0325 0.299 Uiso 0.71(4) 1 calc PR B 1
C3R C 0.267(3) -0.0499(14) 0.0491(14) 0.26(2) Uiso 0.71(4) 1 d PD B 1
H3R1 H 0.2665 -0.0598 0.0175 0.314 Uiso 0.71(4) 1 calc PR B 1
H3R2 H 0.2997 -0.0815 0.0676 0.314 Uiso 0.71(4) 1 calc PR B 1
C4R C 0.322(2) 0.0045(14) 0.0599(11) 0.156(12) Uiso 0.71(4) 1 d PD B 1
H4R1 H 0.3154 0.0306 0.0342 0.187 Uiso 0.71(4) 1 calc PR B 1
H4R2 H 0.3990 -0.0014 0.0705 0.187 Uiso 0.71(4) 1 calc PR B 1
C5R C 0.262(2) 0.0259(19) 0.0957(17) 0.225(15) Uiso 0.71(4) 1 d PD B 1
H5R1 H 0.2995 0.0133 0.1245 0.270 Uiso 0.71(4) 1 calc PR B 1
H5R2 H 0.2631 0.0681 0.0953 0.270 Uiso 0.71(4) 1 calc PR B 1
O31 O 0.1537(16) 0.0074(9) 0.0924(6) 0.205(7) Uani 0.29(4) 1 d PD B 2
C2R1 C 0.127(6) -0.016(6) 0.050(2) 0.25(2) Uiso 0.29(4) 1 d PD B 2
H2R3 H 0.0823 0.0109 0.0300 0.299 Uiso 0.29(4) 1 calc PR B 2
H2R4 H 0.0902 -0.0528 0.0506 0.299 Uiso 0.29(4) 1 calc PR B 2
C3R1 C 0.237(7) -0.021(5) 0.037(2) 0.26(2) Uiso 0.29(4) 1 d PD B 2
H3R3 H 0.2444 -0.0571 0.0206 0.314 Uiso 0.29(4) 1 calc PR B 2
H3R4 H 0.2549 0.0113 0.0188 0.314 Uiso 0.29(4) 1 calc PR B 2
C4R1 C 0.304(6) -0.022(3) 0.079(3) 0.156(12) Uiso 0.29(4) 1 d PD B 2
H4R3 H 0.2984 -0.0591 0.0941 0.187 Uiso 0.29(4) 1 calc PR B 2
H4R4 H 0.3798 -0.0150 0.0750 0.187 Uiso 0.29(4) 1 calc PR B 2
C5R1 C 0.261(3) 0.025(5) 0.104(4) 0.225(15) Uiso 0.29(4) 1 d PD B 2
H5R3 H 0.2761 0.0628 0.0929 0.270 Uiso 0.29(4) 1 calc PR B 2
H5R4 H 0.2835 0.0222 0.1364 0.270 Uiso 0.29(4) 1 calc PR B 2
O3 O -0.2157(8) -0.2173(5) 0.5715(3) 0.092(3) Uani 1 1 d D A .
C2U C -0.2769(13) -0.1695(6) 0.5791(5) 0.121(7) Uani 1 1 d D . .
H2U1 H -0.2691 -0.1402 0.5563 0.145 Uiso 1 1 calc R A .
H2U2 H -0.2514 -0.1530 0.6084 0.145 Uiso 1 1 calc R . .
C3U C -0.3901(11) -0.1860(7) 0.5776(5) 0.104(5) Uani 1 1 d D A .
H3U1 H -0.4199 -0.1728 0.6045 0.124 Uiso 1 1 calc R . .
H3U2 H -0.4331 -0.1693 0.5514 0.124 Uiso 1 1 calc R . .
C4U C -0.3912(11) -0.2470(7) 0.5752(5) 0.095(5) Uani 1 1 d D . .
H4U1 H -0.4439 -0.2600 0.5505 0.114 Uiso 1 1 calc R A .
H4U2 H -0.4109 -0.2634 0.6031 0.114 Uiso 1 1 calc R . .
C5U C -0.2833(13) -0.2646(6) 0.5682(6) 0.113(6) Uani 1 1 d D A .
H5U1 H -0.2563 -0.2934 0.5905 0.136 Uiso 1 1 calc R . .
H5U2 H -0.2845 -0.2820 0.5385 0.136 Uiso 1 1 calc R . .
C11 C -0.2701(8) -0.2307(5) 0.2962(4) 0.045(3) Uani 1 1 d . A .
C12 C -0.2345(8) -0.2875(5) 0.2925(4) 0.047(3) Uani 1 1 d . . .
C13 C -0.1930(9) -0.3045(5) 0.2543(5) 0.056(3) Uani 1 1 d . A .
H13 H -0.1689 -0.3427 0.2526 0.067 Uiso 1 1 calc R . .
C14 C -0.1847(9) -0.2692(6) 0.2187(4) 0.057(3) Uani 1 1 d . . .
C15 C -0.2253(8) -0.2144(5) 0.2213(4) 0.049(3) Uani 1 1 d . A .
H15 H -0.2236 -0.1894 0.1969 0.059 Uiso 1 1 calc R . .
C16 C -0.2684(8) -0.1950(4) 0.2588(4) 0.042(3) Uani 1 1 d . . .
C17 C -0.2419(9) -0.3317(5) 0.3277(4) 0.061(3) Uani 1 1 d . A .
H17A H -0.2728 -0.3146 0.3526 0.092 Uiso 1 1 calc R . .
H17B H -0.1700 -0.3463 0.3379 0.092 Uiso 1 1 calc R . .
H17C H -0.2877 -0.3631 0.3155 0.092 Uiso 1 1 calc R . .
C18 C -0.1344(10) -0.2881(6) 0.1775(4) 0.078(4) Uani 1 1 d . A .
H18A H -0.1106 -0.3278 0.1811 0.117 Uiso 1 1 calc R . .
H18B H -0.0727 -0.2637 0.1738 0.117 Uiso 1 1 calc R . .
H18C H -0.1877 -0.2849 0.1514 0.117 Uiso 1 1 calc R . .
C19 C -0.3196(8) -0.1365(4) 0.2570(4) 0.050(3) Uani 1 1 d . A .
H19A H -0.3452 -0.1281 0.2855 0.076 Uiso 1 1 calc R . .
H19B H -0.3803 -0.1356 0.2336 0.076 Uiso 1 1 calc R . .
H19C H -0.2665 -0.1078 0.2509 0.076 Uiso 1 1 calc R . .
C21 C 0.0474(8) -0.2184(5) 0.4373(3) 0.048(3) Uani 1 1 d . A .
C22 C 0.0817(10) -0.2716(6) 0.4564(4) 0.062(4) Uani 1 1 d . A .
C23 C 0.1653(10) -0.2749(7) 0.4903(4) 0.072(4) Uani 1 1 d . A .
H23 H 0.1872 -0.3111 0.5021 0.087 Uiso 1 1 calc R . .
C24 C 0.2173(11) -0.2266(8) 0.5073(4) 0.079(5) Uani 1 1 d . A .
C25 C 0.1867(9) -0.1746(7) 0.4887(4) 0.066(4) Uani 1 1 d . A .
H25 H 0.2224 -0.1411 0.5001 0.079 Uiso 1 1 calc R . .
C26 C 0.1049(8) -0.1697(6) 0.4537(4) 0.055(3) Uani 1 1 d . A .
C27 C 0.0279(10) -0.3263(5) 0.4413(4) 0.075(4) Uani 1 1 d . . .
H27A H -0.0303 -0.3185 0.4176 0.112 Uiso 1 1 calc R A .
H27B H -0.0016 -0.3445 0.4661 0.112 Uiso 1 1 calc R . .
H27C H 0.0804 -0.3518 0.4301 0.112 Uiso 1 1 calc R . .
C28 C 0.3070(12) -0.2292(8) 0.5457(5) 0.124(6) Uani 1 1 d . . .
H28A H 0.3330 -0.1906 0.5531 0.186 Uiso 1 1 calc R A .
H28B H 0.3661 -0.2525 0.5373 0.186 Uiso 1 1 calc R . .
H28C H 0.2795 -0.2462 0.5715 0.186 Uiso 1 1 calc R . .
C29 C 0.0777(9) -0.1116(6) 0.4356(4) 0.075(4) Uani 1 1 d . . .
H29A H 0.1260 -0.0836 0.4513 0.112 Uiso 1 1 calc R A .
H29B H 0.0034 -0.1024 0.4397 0.112 Uiso 1 1 calc R . .
H29C H 0.0860 -0.1108 0.4040 0.112 Uiso 1 1 calc R . .
C31 C -0.3707(8) -0.1011(5) 0.4465(3) 0.042(3) Uani 1 1 d . . .
C32 C -0.4709(9) -0.1273(5) 0.4452(3) 0.045(3) Uani 1 1 d . . .
C33 C -0.5631(9) -0.0938(6) 0.4398(4) 0.056(3) Uani 1 1 d . . .
H33 H -0.6310 -0.1121 0.4378 0.068 Uiso 1 1 calc R A .
C34 C -0.5603(9) -0.0354(6) 0.4372(4) 0.054(3) Uani 1 1 d . . .
C35 C -0.4609(10) -0.0099(5) 0.4392(4) 0.056(3) Uani 1 1 d . . .
H35 H -0.4564 0.0303 0.4365 0.067 Uiso 1 1 calc R A .
C36 C -0.3661(9) -0.0423(6) 0.4450(4) 0.055(3) Uani 1 1 d . A .
C37 C -0.4847(9) -0.1904(5) 0.4494(4) 0.066(4) Uani 1 1 d . . .
H37A H -0.5613 -0.1995 0.4476 0.099 Uiso 1 1 calc R A .
H37B H -0.4484 -0.2032 0.4780 0.099 Uiso 1 1 calc R . .
H37C H -0.4534 -0.2097 0.4255 0.099 Uiso 1 1 calc R . .
C38 C -0.6619(9) 0.0012(6) 0.4316(4) 0.083(4) Uani 1 1 d . . .
H38A H -0.6421 0.0415 0.4306 0.125 Uiso 1 1 calc R A .
H38B H -0.7027 -0.0053 0.4566 0.125 Uiso 1 1 calc R . .
H38C H -0.7060 -0.0093 0.4041 0.125 Uiso 1 1 calc R . .
C39 C -0.2604(8) -0.0101(5) 0.4501(4) 0.055(3) Uani 1 1 d . . .
H39A H -0.2746 0.0310 0.4478 0.083 Uiso 1 1 calc R A .
H39B H -0.2178 -0.0217 0.4267 0.083 Uiso 1 1 calc R . .
H39C H -0.2206 -0.0187 0.4790 0.083 Uiso 1 1 calc R . .
C41 C 0.2276(7) -0.2232(4) 0.2814(4) 0.040(3) Uani 1 1 d . . .
C42 C 0.2269(8) -0.2374(5) 0.3260(4) 0.042(3) Uani 1 1 d . A .
C43 C 0.1783(8) -0.2878(5) 0.3374(4) 0.050(3) Uani 1 1 d . . .
H43 H 0.1761 -0.2956 0.3678 0.060 Uiso 1 1 calc R A .
C44 C 0.1330(9) -0.3271(5) 0.3066(4) 0.048(3) Uani 1 1 d . A .
C45 C 0.1398(8) -0.3138(5) 0.2631(4) 0.052(3) Uani 1 1 d . . .
H45 H 0.1112 -0.3401 0.2411 0.063 Uiso 1 1 calc R A .
C46 C 0.1866(8) -0.2639(5) 0.2495(4) 0.041(3) Uani 1 1 d . A .
C47 C 0.2785(8) -0.1997(5) 0.3627(4) 0.052(3) Uani 1 1 d . . .
H47A H 0.2704 -0.2172 0.3913 0.078 Uiso 1 1 calc R A .
H47B H 0.2435 -0.1623 0.3608 0.078 Uiso 1 1 calc R . .
H47C H 0.3549 -0.1952 0.3598 0.078 Uiso 1 1 calc R . .
C48 C 0.0810(10) -0.3816(5) 0.3197(4) 0.072(4) Uani 1 1 d . . .
H48A H 0.0835 -0.3832 0.3519 0.108 Uiso 1 1 calc R A .
H48B H 0.1198 -0.4143 0.3094 0.108 Uiso 1 1 calc R . .
H48C H 0.0062 -0.3827 0.3062 0.108 Uiso 1 1 calc R . .
C49 C 0.1891(9) -0.2563(5) 0.2005(4) 0.058(3) Uani 1 1 d . . .
H49A H 0.2227 -0.2197 0.1950 0.087 Uiso 1 1 calc R A .
H49B H 0.1157 -0.2570 0.1854 0.087 Uiso 1 1 calc R . .
H49C H 0.2307 -0.2873 0.1892 0.087 Uiso 1 1 calc R . .
C51 C -0.0703(8) -0.0733(4) 0.1884(4) 0.044(3) Uani 1 1 d . A .
C52 C -0.1302(8) -0.0335(5) 0.2096(4) 0.047(3) Uani 1 1 d . A .
C53 C -0.2073(8) -0.0005(5) 0.1846(5) 0.053(3) Uani 1 1 d . A .
H53 H -0.2453 0.0271 0.1995 0.064 Uiso 1 1 calc R . .
C54 C -0.2313(9) -0.0058(5) 0.1394(5) 0.061(3) Uani 1 1 d . A .
C55 C -0.1738(9) -0.0474(5) 0.1193(4) 0.057(3) Uani 1 1 d . A .
H55 H -0.1898 -0.0532 0.0884 0.069 Uiso 1 1 calc R . .
C56 C -0.0943(8) -0.0809(5) 0.1424(4) 0.049(3) Uani 1 1 d . A .
C57 C -0.1125(9) -0.0254(5) 0.2588(4) 0.058(3) Uani 1 1 d . . .
H57A H -0.0575 -0.0521 0.2718 0.087 Uiso 1 1 calc R B .
H57B H -0.1798 -0.0325 0.2713 0.087 Uiso 1 1 calc R . .
H57C H -0.0888 0.0138 0.2656 0.087 Uiso 1 1 calc R . .
C58 C -0.3177(10) 0.0299(6) 0.1125(5) 0.088(5) Uani 1 1 d . . .
H58A H -0.3224 0.0190 0.0813 0.131 Uiso 1 1 calc R B .
H58B H -0.2990 0.0704 0.1156 0.131 Uiso 1 1 calc R . .
H58C H -0.3871 0.0233 0.1234 0.131 Uiso 1 1 calc R . .
C59 C -0.0425(9) -0.1269(5) 0.1179(4) 0.068(4) Uani 1 1 d . . .
H59A H -0.0699 -0.1250 0.0864 0.103 Uiso 1 1 calc R B .
H59B H -0.0593 -0.1642 0.1298 0.103 Uiso 1 1 calc R . .
H59C H 0.0354 -0.1213 0.1216 0.103 Uiso 1 1 calc R . .
C61 C 0.3670(8) 0.0050(4) 0.2616(3) 0.037(3) Uani 1 1 d . . .
C62 C 0.4657(8) -0.0111(4) 0.2458(4) 0.041(3) Uani 1 1 d . . .
C63 C 0.5625(8) 0.0032(4) 0.2704(4) 0.042(3) Uani 1 1 d . . .
H63 H 0.6275 -0.0087 0.2602 0.050 Uiso 1 1 calc R B .
C64 C 0.5680(8) 0.0343(5) 0.3096(4) 0.046(3) Uani 1 1 d . . .
C65 C 0.4721(9) 0.0521(5) 0.3222(4) 0.052(3) Uani 1 1 d . . .
H65 H 0.4736 0.0747 0.3481 0.062 Uiso 1 1 calc R B .
C66 C 0.3723(8) 0.0390(4) 0.2989(4) 0.041(3) Uani 1 1 d . B .
C67 C 0.4683(8) -0.0421(5) 0.2031(3) 0.050(3) Uani 1 1 d . . .
H67A H 0.3947 -0.0494 0.1896 0.075 Uiso 1 1 calc R B .
H67B H 0.5062 -0.0784 0.2087 0.075 Uiso 1 1 calc R . .
H67C H 0.5056 -0.0188 0.1831 0.075 Uiso 1 1 calc R . .
C68 C 0.6759(9) 0.0495(5) 0.3359(4) 0.067(4) Uani 1 1 d . . .
H68A H 0.7342 0.0324 0.3217 0.100 Uiso 1 1 calc R B .
H68B H 0.6781 0.0350 0.3661 0.100 Uiso 1 1 calc R . .
H68C H 0.6845 0.0910 0.3366 0.100 Uiso 1 1 calc R . .
C69 C 0.2717(8) 0.0644(5) 0.3143(4) 0.056(3) Uani 1 1 d . . .
H69A H 0.2913 0.0868 0.3411 0.085 Uiso 1 1 calc R B .
H69B H 0.2229 0.0336 0.3206 0.085 Uiso 1 1 calc R . .
H69C H 0.2360 0.0890 0.2910 0.085 Uiso 1 1 calc R . .

loop_
_atom_site_aniso_label
_atom_site_aniso_U_11
_atom_site_aniso_U_22
_atom_site_aniso_U_33
_atom_site_aniso_U_23
_atom_site_aniso_U_13
_atom_site_aniso_U_12
Sn1 0.0470(5) 0.0461(5) 0.0426(5) 0.0036(4) -0.0021(4) -0.0030(4)
Sn1' 0.0439(5) 0.0446(5) 0.0461(5) -0.0044(4) 0.0004(4) 0.0017(4)
Sn2 0.0509(5) 0.0527(6) 0.0500(5) 0.0119(4) -0.0028(4) -0.0039(4)
Sn2' 0.0463(5) 0.0515(5) 0.0427(5) -0.0050(4) -0.0001(4) 0.0034(4)
K1 0.0413(14) 0.0510(17) 0.0465(16) 0.0012(13) -0.0010(11) 0.0028(12)
K1' 0.0543(15) 0.0544(17) 0.0500(17) 0.0043(14) 0.0028(12) -0.0016(13)
K2 0.0607(17) 0.069(2) 0.0437(16) 0.0043(14) 0.0053(13) 0.0052(14)
K2' 0.0653(18) 0.0513(18) 0.084(2) 0.0178(16) -0.0101(15) -0.0047(14)
P1 0.0465(18) 0.046(2) 0.047(2) 0.0029(16) -0.0092(14) -0.0022(15)
P1' 0.0453(17) 0.0436(19) 0.0450(19) -0.0051(16) -0.0059(14) 0.0058(14)
P2 0.0465(18) 0.050(2) 0.0434(19) 0.0001(16) -0.0012(14) 0.0019(15)
P2' 0.0423(17) 0.0428(19) 0.050(2) -0.0019(16) -0.0044(14) 0.0022(14)
P3 0.0416(17) 0.057(2) 0.0450(19) 0.0062(16) -0.0021(14) 0.0001(15)
P3' 0.0437(17) 0.046(2) 0.0429(19) 0.0025(15) -0.0007(14) 0.0045(14)
O1' 0.077(6) 0.053(7) 0.111(9) -0.001(6) 0.010(6) -0.010(5)
C2P 0.085(10) 0.048(10) 0.134(15) 0.027(10) 0.018(10) 0.001(8)
C3P 0.143(15) 0.048(10) 0.134(15) -0.008(11) 0.029(12) 0.001(10)
C4P 0.052(8) 0.056(10) 0.167(17) 0.016(12) -0.004(9) 0.001(7)
C5P 0.090(11) 0.079(13) 0.101(13) 0.024(10) 0.004(9) -0.014(9)
O1 0.080(7) 0.106(9) 0.097(8) -0.046(7) -0.017(6) 0.019(6)
C2S 0.093(12) 0.140(18) 0.104(15) 0.003(13) -0.033(10) 0.010(12)
C3S 0.132(17) 0.105(15) 0.18(2) -0.052(16) -0.003(16) 0.037(13)
C4S 0.147(18) 0.145(19) 0.085(13) -0.006(13) 0.004(12) 0.031(14)
C5S 0.096(12) 0.079(12) 0.113(14) -0.004(11) -0.015(11) 0.003(9)
O2' 0.198(14) 0.180(15) 0.104(11) 0.046(10) -0.030(10) -0.084(12)
C2Q 0.140(17) 0.17(2) 0.130(19) 0.018(17) -0.007(16) -0.045(15)
C3Q 0.27(4) 0.31(4) 0.12(2) 0.06(2) 0.03(2) -0.12(3)
C4Q 0.20(3) 0.100(17) 0.22(3) 0.061(18) 0.12(2) 0.019(16)
C5Q 0.130(17) 0.17(2) 0.15(2) 0.030(18) -0.005(15) -0.021(16)
O2 0.230(14) 0.087(9) 0.094(9) 0.017(7) 0.049(9) 0.055(9)
C4T 0.146(16) 0.122(16) 0.101(14) 0.058(13) -0.027(12) -0.022(13)
O22 0.230(14) 0.087(9) 0.094(9) 0.017(7) 0.049(9) 0.055(9)
C4T1 0.146(16) 0.122(16) 0.101(14) 0.058(13) -0.027(12) -0.022(13)
O3' 0.237(19) 0.231(19) 0.149(15) -0.034(13) 0.029(13) -0.011(15)
O31 0.237(19) 0.231(19) 0.149(15) -0.034(13) 0.029(13) -0.011(15)
O3 0.091(7) 0.094(8) 0.095(8) 0.013(7) 0.030(6) -0.014(7)
C2U 0.155(18) 0.112(16) 0.113(15) -0.050(12) 0.086(13) -0.044(14)
C3U 0.090(13) 0.138(18) 0.079(12) -0.007(12) -0.004(9) 0.000(11)
C4U 0.095(13) 0.098(14) 0.093(12) 0.009(11) 0.013(9) -0.024(11)
C5U 0.138(17) 0.073(13) 0.132(16) 0.003(11) 0.028(13) -0.005(12)
C11 0.042(6) 0.038(7) 0.048(8) 0.001(6) -0.023(5) 0.001(5)
C12 0.050(7) 0.034(8) 0.051(8) -0.007(6) -0.015(6) -0.001(6)
C13 0.053(8) 0.034(8) 0.074(10) 0.001(8) -0.020(7) -0.003(6)
C14 0.044(7) 0.061(10) 0.063(9) -0.018(8) -0.007(6) -0.002(6)
C15 0.047(7) 0.050(9) 0.048(8) 0.005(7) -0.009(6) -0.015(6)
C16 0.043(7) 0.035(7) 0.043(8) 0.000(6) -0.014(6) -0.004(5)
C17 0.084(9) 0.032(7) 0.064(9) 0.010(7) -0.009(7) -0.008(6)
C18 0.083(10) 0.076(10) 0.073(10) -0.023(8) 0.005(8) 0.007(8)
C19 0.058(7) 0.043(8) 0.049(8) 0.005(6) -0.002(6) -0.004(6)
C21 0.038(7) 0.071(9) 0.035(7) -0.006(7) 0.002(5) 0.008(6)
C22 0.055(8) 0.084(11) 0.046(8) 0.002(8) 0.003(7) 0.018(8)
C23 0.060(9) 0.100(12) 0.057(10) 0.006(9) 0.010(8) 0.032(9)
C24 0.063(9) 0.122(15) 0.047(9) 0.022(10) -0.011(7) 0.019(10)
C25 0.047(8) 0.115(13) 0.034(8) -0.021(8) 0.003(6) -0.017(8)
C26 0.039(7) 0.092(11) 0.035(8) -0.006(7) 0.002(6) -0.002(7)
C27 0.096(10) 0.060(10) 0.066(10) 0.017(8) 0.002(8) 0.021(8)
C28 0.090(11) 0.193(19) 0.079(12) 0.007(12) -0.029(9) 0.006(12)
C29 0.057(8) 0.079(11) 0.083(10) -0.009(9) -0.014(7) -0.019(7)
C31 0.041(7) 0.055(8) 0.030(7) -0.002(6) -0.001(5) -0.003(6)
C32 0.044(7) 0.055(8) 0.037(7) -0.005(6) 0.005(5) -0.001(6)
C33 0.046(8) 0.074(10) 0.048(8) -0.001(7) 0.003(6) -0.008(7)
C34 0.040(8) 0.077(11) 0.044(8) 0.004(7) 0.005(6) 0.016(7)
C35 0.066(9) 0.049(8) 0.054(8) 0.012(6) 0.015(6) 0.012(7)
C36 0.042(8) 0.069(10) 0.056(8) -0.003(7) 0.007(6) -0.007(7)
C37 0.052(8) 0.088(11) 0.059(9) 0.011(8) 0.010(6) -0.017(7)
C38 0.058(9) 0.103(12) 0.092(11) 0.025(9) 0.026(8) 0.022(8)
C39 0.067(8) 0.045(8) 0.051(8) 0.009(6) -0.001(6) 0.003(6)
C41 0.037(6) 0.040(7) 0.042(7) -0.001(6) -0.003(5) 0.016(5)
C42 0.034(6) 0.036(7) 0.055(8) -0.002(6) -0.007(5) 0.004(5)
C43 0.046(7) 0.054(9) 0.049(8) -0.001(7) 0.000(6) 0.009(6)
C44 0.058(8) 0.035(7) 0.053(9) -0.006(7) 0.007(6) 0.007(6)
C45 0.046(7) 0.037(8) 0.069(10) -0.013(7) -0.013(6) 0.013(6)
C46 0.038(6) 0.039(8) 0.043(8) -0.007(6) -0.005(5) 0.010(5)
C47 0.049(7) 0.054(8) 0.049(8) -0.005(6) -0.010(6) -0.001(6)
C48 0.085(9) 0.047(8) 0.084(10) -0.003(8) 0.010(8) -0.010(7)
C49 0.064(8) 0.056(8) 0.050(8) -0.011(7) -0.009(6) 0.009(6)
C51 0.039(6) 0.034(7) 0.057(8) -0.002(6) -0.002(6) -0.004(5)
C52 0.034(7) 0.037(7) 0.071(9) 0.005(7) 0.009(6) -0.003(6)
C53 0.045(7) 0.032(7) 0.081(10) -0.013(7) -0.001(7) 0.005(6)
C54 0.060(8) 0.045(8) 0.075(11) -0.003(8) -0.005(7) 0.001(7)
C55 0.072(8) 0.048(8) 0.046(8) -0.004(7) -0.019(7) -0.006(7)
C56 0.052(7) 0.039(7) 0.051(8) -0.010(6) -0.013(6) 0.005(6)
C57 0.056(8) 0.058(9) 0.061(9) -0.012(7) 0.011(6) 0.000(6)
C58 0.083(10) 0.071(10) 0.098(12) 0.008(9) -0.030(8) 0.017(8)
C59 0.074(9) 0.061(9) 0.062(9) -0.011(7) -0.024(7) 0.010(7)
C61 0.038(6) 0.023(6) 0.048(7) 0.004(6) -0.002(5) 0.003(5)
C62 0.046(7) 0.027(6) 0.047(7) 0.000(6) -0.003(6) 0.000(5)
C63 0.041(7) 0.036(7) 0.047(8) 0.004(6) 0.000(6) 0.010(5)
C64 0.034(7) 0.040(7) 0.061(9) 0.007(6) -0.008(6) -0.003(5)
C65 0.054(8) 0.052(8) 0.047(8) -0.002(6) -0.003(6) -0.001(6)
C66 0.050(7) 0.030(7) 0.043(7) -0.001(6) 0.005(6) 0.003(5)
C67 0.042(7) 0.062(8) 0.046(8) -0.002(6) 0.010(5) -0.003(6)
C68 0.060(8) 0.064(9) 0.070(9) -0.005(7) -0.015(7) -0.003(7)
C69 0.060(8) 0.053(8) 0.054(8) -0.020(7) 0.001(6) 0.009(6)

loop_
_geom_bond_atom_site_label_1
_geom_bond_atom_site_label_2
_geom_bond_distance
_geom_bond_site_symmetry_2
_geom_bond_publ_flag
Sn1 P3 2.606(3) . ?
Sn1 P2 2.629(3) . ?
Sn1 P1 2.667(3) . ?
Sn1 K1 4.016(2) . ?
Sn1' P3' 2.619(3) . ?
Sn1' P2' 2.647(3) . ?
Sn1' P1' 2.648(3) . ?
Sn1' K1 3.845(3) . ?
Sn2 P1 2.618(3) . ?
Sn2 P2 2.628(3) . ?
Sn2 P3 2.667(3) . ?
Sn2 K2 3.822(3) . ?
Sn2' P2' 2.632(3) . ?
Sn2' P1' 2.628(3) . ?
Sn2' P3' 2.654(3) . ?
K1 C41 3.125(9) . ?
K1 C14 3.131(11) . ?
K1 C13 3.156(11) . ?
K1 C42 3.164(10) . ?
K1 P2 3.185(4) . ?
K1 C15 3.163(10) . ?
K1 C46 3.201(10) . ?
K1 C16 3.222(10) . ?
K1 C43 3.179(10) . ?
K1 C12 3.222(11) . ?
K1 C11 3.219(10) . ?
K1 P2' 3.235(4) . ?
K1' C33 3.271(11) 1_655 ?
K1' C63 3.270(10) . ?
K1' C64 3.320(11) . ?
K1' C32 3.353(11) 1_655 ?
K1' C62 3.394(10) . ?
K1' P1 3.398(4) 1_655 ?
K1' P1' 3.402(4) . ?
K1' C34 3.473(12) 1_655 ?
K1' C65 3.481(11) . ?
K1' C61 3.514(10) . ?
K2 O1 2.638(10) . ?
K2 O3 2.671(9) . ?
K2 O2 2.697(11) . ?
K2 C21 3.040(10) . ?
K2 C26 3.180(11) . ?
K2 C22 3.184(12) . ?
K2 P3 3.354(4) . ?
K2 C25 3.390(11) . ?
K2 C23 3.434(12) . ?
K2 C24 3.526(13) . ?
K2' O1' 2.644(9) . ?
K2' O2' 2.609(13) . ?
K2' O3' 2.893(17) . ?
K2' C51 3.098(10) . ?
K2' C52 3.146(10) . ?
K2' P3' 3.268(4) . ?
K2' C56 3.302(11) . ?
K2' C53 3.325(11) . ?
K2' C55 3.489(11) . ?
K2' C54 3.520(12) . ?
K2' C5R 3.74(3) . ?
P1 C11 1.852(12) . ?
P1 K1' 3.398(4) 1_455 ?
P1' C41 1.864(11) . ?
P2 C21 1.845(11) . ?
P2' C51 1.864(11) . ?
P3 C31 1.877(11) . ?
P3' C61 1.861(10) . ?
O1' C2P 1.401(11) . ?
O1' C5P 1.411(11) . ?
C2P C3P 1.496(12) . ?
C3P C4P 1.445(13) . ?
C4P C5P 1.479(12) . ?
O1 C5S 1.391(11) . ?
O1 C2S 1.421(12) . ?
C2S C3S 1.463(13) . ?
C3S C4S 1.407(14) . ?
C4S C5S 1.466(12) . ?
O2' C5Q 1.387(13) . ?
O2' C2Q 1.383(12) . ?
C2Q C3Q 1.470(14) . ?
C3Q C4Q 1.426(15) . ?
C4Q C5Q 1.467(13) . ?
O2 C5T 1.412(15) . ?
O2 C2T 1.419(14) . ?
C2T C3T 1.470(15) . ?
C3T C4T 1.440(15) . ?
C4T C5T 1.491(15) . ?
C2T1 C3T1 1.31(5) . ?
O3' C5R 1.418(15) . ?
O3' C2R 1.426(15) . ?
C2R C3R 1.499(16) . ?
C3R C4R 1.471(18) . ?
C4R C5R 1.488(16) . ?
C2R1 C3R1 1.482(17) . ?
C3R1 C4R1 1.441(18) . ?
C4R1 C5R1 1.476(17) . ?
O3 C2U 1.394(12) . ?
O3 C5U 1.394(12) . ?
C2U C3U 1.468(12) . ?
C3U C4U 1.433(13) . ?
C4U C5U 1.456(12) . ?
C11 C12 1.413(14) . ?
C11 C16 1.417(14) . ?
C12 C13 1.390(15) . ?
C12 C17 1.503(14) . ?
C13 C14 1.381(16) . ?
C14 C15 1.388(15) . ?
C14 C18 1.536(16) . ?
C15 C16 1.396(14) . ?
C16 C19 1.515(14) . ?
C21 C26 1.410(15) . ?
C21 C22 1.423(16) . ?
C22 C23 1.384(16) . ?
C22 C27 1.498(16) . ?
C23 C24 1.376(18) . ?
C24 C25 1.383(18) . ?
C24 C28 1.524(17) . ?
C25 C26 1.393(15) . ?
C26 C29 1.494(16) . ?
C31 C32 1.397(14) . ?
C31 C36 1.382(15) . ?
C32 C33 1.393(15) . ?
C32 C37 1.497(15) . ?
C32 K1' 3.353(11) 1_455 ?
C33 C34 1.374(15) . ?
C33 K1' 3.271(11) 1_455 ?
C34 C35 1.377(15) . ?
C34 C38 1.529(15) . ?
C34 K1' 3.473(11) 1_455 ?
C35 C36 1.405(15) . ?
C36 C39 1.519(14) . ?
C41 C42 1.398(14) . ?
C41 C46 1.416(14) . ?
C42 C43 1.392(14) . ?
C42 C47 1.511(14) . ?
C43 C44 1.387(14) . ?
C44 C45 1.374(15) . ?
C44 C48 1.511(15) . ?
C45 C46 1.397(14) . ?
C46 C49 1.507(14) . ?
C51 C56 1.409(14) . ?
C51 C52 1.403(14) . ?
C52 C53 1.393(14) . ?
C52 C57 1.501(15) . ?
C53 C54 1.380(16) . ?
C54 C55 1.398(15) . ?
C54 C58 1.530(16) . ?
C55 C56 1.393(14) . ?
C56 C59 1.504(14) . ?
C61 C66 1.384(13) . ?
C61 C62 1.432(13) . ?
C62 C63 1.391(13) . ?
C62 C67 1.493(14) . ?
C63 C64 1.393(14) . ?
C64 C65 1.372(14) . ?
C64 C68 1.531(14) . ?
C65 C66 1.398(14) . ?
C66 C69 1.519(13) . ?
